data_1571063
loop_
_publ_author_name
'Li, Chuan'
'Zhang, Kai'
'Luo, Yanju'
'Yang, Yang'
'Huang, Yong'
'Jia, Mengjiao'
'He, Yuling'
'Lei, Yue'
'Tang, Jian-Xin'
'Huang, Yan'
'Lu, Zhiyun'

_publ_section_title
;
 Realizing highly efficient deep-blue organic light-emitting diodes
 towards Rec.2020 chromaticity by restricting the vibration of the
 molecular framework.
;
_journal_issue 13
_journal_name_full 'Chemical science'
_journal_page_first 4790
_journal_page_last 4796
_journal_paper_doi 10.1039/d3sc06763g
_journal_volume 15
_journal_year 2024
_chemical_formula_moiety 'C48 H38 B N O S'
_chemical_formula_sum 'C48 H38 B N O S'
_chemical_formula_weight 687.66
_space_group_crystal_system monoclinic
_space_group_IT_number 15
_space_group_name_Hall '-I 2ya'
_space_group_name_H-M_alt 'I 1 2/a 1'
_atom_sites_solution_hydrogens geom
_atom_sites_solution_primary dual
_audit_creation_date 2023-01-10
_audit_creation_method
;
Olex2 1.3
(compiled 2020.11.12 svn.r5f609507 for OlexSys, GUI svn.r6408)
;
_audit_update_record
;
2023-11-13 deposited with the CCDC.	2024-02-21 downloaded from the CCDC.
;
_cell_angle_alpha 90
_cell_angle_beta 93.026(11)
_cell_angle_gamma 90
_cell_formula_units_Z 8
_cell_length_a 18.072(3)
_cell_length_b 9.2591(16)
_cell_length_c 42.868(8)
_cell_measurement_reflns_used 3465
_cell_measurement_temperature 150(2)
_cell_measurement_theta_max 26.272
_cell_measurement_theta_min 2.402
_cell_volume 7163(2)
_computing_cell_refinement 'SAINT V8.40B (?, 2016)'
_computing_data_reduction 'SAINT V8.40B (?, 2016)'
_computing_molecular_graphics 'Olex2 1.3 (Dolomanov et al., 2009)'
_computing_publication_material 'Olex2 1.3 (Dolomanov et al., 2009)'
_computing_structure_refinement 'SHELXL 2014/7 (Sheldrick, 2015)'
_computing_structure_solution 'SHELXT 2018/2 (Sheldrick, 2018)'
_diffrn_ambient_temperature 150.0
_diffrn_measured_fraction_theta_full 0.986
_diffrn_measured_fraction_theta_max 0.986
_diffrn_measurement_device_type 'Bruker APEX-II CCD'
_diffrn_measurement_method '\f and \w scans'
_diffrn_radiation_type MoK\a
_diffrn_radiation_wavelength 0.71073
_diffrn_reflns_av_R_equivalents 0.1497
_diffrn_reflns_av_unetI/netI 0.1179
_diffrn_reflns_Laue_measured_fraction_full 0.986
_diffrn_reflns_Laue_measured_fraction_max 0.986
_diffrn_reflns_limit_h_max 21
_diffrn_reflns_limit_h_min -21
_diffrn_reflns_limit_k_max 11
_diffrn_reflns_limit_k_min -11
_diffrn_reflns_limit_l_max 45
_diffrn_reflns_limit_l_min -50
_diffrn_reflns_number 22927
_diffrn_reflns_point_group_measured_fraction_full 0.986
_diffrn_reflns_point_group_measured_fraction_max 0.986
_diffrn_reflns_theta_full 24.999
_diffrn_reflns_theta_max 24.999
_diffrn_reflns_theta_min 2.250
_diffrn_source_current 1.4
_diffrn_source_power 0.07
_diffrn_source_voltage 50.0
_diffrn_standards_number 0
_exptl_absorpt_coefficient_mu 0.130
_exptl_absorpt_correction_T_max 0.7455
_exptl_absorpt_correction_T_min 0.5644
_exptl_absorpt_correction_type multi-scan
_exptl_absorpt_process_details
;
SADABS-2016/2 (Bruker,2016/2) was used for absorption correction.
wR2(int) was 0.1200 before and 0.0758 after correction.
The Ratio of minimum to maximum transmission is 0.7571.
The \l/2 correction factor is Not present.
;
_exptl_crystal_colour 'clear light colourless'
_exptl_crystal_colour_lustre clear
_exptl_crystal_colour_modifier light
_exptl_crystal_colour_primary colourless
_exptl_crystal_density_diffrn 1.275
_exptl_crystal_description block
_exptl_crystal_F_000 2896
_exptl_crystal_size_max 0.28
_exptl_crystal_size_mid 0.15
_exptl_crystal_size_min 0.1
_refine_diff_density_max 0.397
_refine_diff_density_min -0.877
_refine_diff_density_rms 0.082
_refine_ls_extinction_method none
_refine_ls_goodness_of_fit_ref 1.047
_refine_ls_hydrogen_treatment constr
_refine_ls_matrix_type full
_refine_ls_number_parameters 473
_refine_ls_number_reflns 6217
_refine_ls_number_restraints 0
_refine_ls_restrained_S_all 1.047
_refine_ls_R_factor_all 0.1270
_refine_ls_R_factor_gt 0.0786
_refine_ls_shift/su_max 0.000
_refine_ls_shift/su_mean 0.000
_refine_ls_structure_factor_coef Fsqd
_refine_ls_weighting_details 'w=1/[\s^2^(Fo^2^)+(0.0971P)^2^+14.8793P] where P=(Fo^2^+2Fc^2^)/3'
_refine_ls_weighting_scheme calc
_refine_ls_wR_factor_gt 0.1906
_refine_ls_wR_factor_ref 0.2243
_reflns_Friedel_coverage 0.000
_reflns_number_gt 3967
_reflns_number_total 6217
_reflns_threshold_expression 'I > 2\s(I)'
_cod_data_source_file d3sc06763g2.cif
_cod_data_source_block mo_lzy_lc_bopaz_150k_0ma_a
_cod_depositor_comments 'Adding full bibliography for 1571062--1571063.cif.'
_cod_database_code 1571063
_shelx_shelxl_version_number 2014/7
_shelx_space_group_comment
;
The symmetry employed for this shelxl refinement is uniquely defined
by the following loop, which should always be used as a source of
symmetry information in preference to the above space-group names.
They are only intended as comments.
;
_olex2_refinement_description
;
1. Fixed Uiso
 At 1.2 times of:
  All C(H) groups
 At 1.5 times of:
  All C(H,H,H) groups
2.a Aromatic/amide H refined with riding coordinates:
 C1(H1), C7(H7), C12(H12), C13(H13), C14(H14), C15(H15), C16(H16), C17(H17),
 C19(H19), C20(H20), C21(H21), C22(H22), C23(H23), C24(H24), C29(H29), C30(H30),
  C32(H32), C33(H33), C34(H34), C40(H40), C44(H44), C45(H45), C46(H46),
 C47(H47), C48(H48), C49(H49)
2.b Idealised Me refined as rotating group:
 C27(H27A,H27B,H27C), C28(H28A,H28B,H28C), C37(H37A,H37B,H37C), C38(H38A,H38B,
 H38C)
;
_olex2_submission_special_instructions 'No special instructions were received'

loop_
_space_group_symop_operation_xyz
'x, y, z'
'-x+1/2, y, -z'
'x+1/2, y+1/2, z+1/2'
'-x+1, y+1/2, -z+1/2'
'-x, -y, -z'
'x-1/2, -y, z'
'-x+1/2, -y+1/2, -z+1/2'
'x, -y+1/2, z+1/2'

loop_
_atom_site_label
_atom_site_type_symbol
_atom_site_fract_x
_atom_site_fract_y
_atom_site_fract_z
_atom_site_U_iso_or_equiv
_atom_site_adp_type
_atom_site_occupancy
_atom_site_site_symmetry_order
_atom_site_calc_flag
_atom_site_refinement_flags_posn
_atom_site_refinement_flags_adp
_atom_site_refinement_flags_occupancy
_atom_site_disorder_assembly
_atom_site_disorder_group
S1 S -0.16448(6) 0.87009(12) 0.18936(2) 0.0273(3) Uani 1 1 d . . . . .
O1 O 0.11845(16) 0.1290(3) 0.00868(6) 0.0295(7) Uani 1 1 d . . . . .
N1 N -0.09716(18) 0.6644(3) 0.13793(7) 0.0202(7) Uani 1 1 d . . . . .
C1 C 0.0165(3) 0.1361(5) -0.02787(10) 0.0320(11) Uani 1 1 d . . . . .
H1 H 0.0438 0.0816 -0.0421 0.038 Uiso 1 1 calc R U . . .
C2 C 0.0471(2) 0.1754(5) 0.00113(10) 0.0267(10) Uani 1 1 d . . . . .
C3 C 0.0073(2) 0.2579(4) 0.02179(9) 0.0225(9) Uani 1 1 d . . . . .
C5 C 0.0075(2) 0.3992(4) 0.07434(9) 0.0178(8) Uani 1 1 d . . . . .
C6 C -0.0670(2) 0.4393(4) 0.06749(8) 0.0198(9) Uani 1 1 d . . . . .
C7 C -0.1013(2) 0.5267(4) 0.08876(9) 0.0220(9) Uani 1 1 d . . . . .
H7 H -0.1513 0.5559 0.0848 0.026 Uiso 1 1 calc R U . . .
C8 C -0.0620(2) 0.5713(4) 0.11598(9) 0.0209(9) Uani 1 1 d . . . . .
C9 C -0.1418(2) 0.5977(4) 0.16012(9) 0.0188(8) Uani 1 1 d . . . . .
C10 C -0.1768(2) 0.6738(4) 0.18330(9) 0.0203(9) Uani 1 1 d . . . . .
C11 C -0.1169(2) 0.9057(5) 0.22871(9) 0.0238(9) Uani 1 1 d . . . . .
C12 C -0.0804(3) 0.7965(6) 0.24490(11) 0.0402(12) Uani 1 1 d . . . . .
H12 H -0.0834 0.7007 0.2370 0.048 Uiso 1 1 calc R U . . .
C13 C -0.0389(3) 0.8237(7) 0.27282(11) 0.0502(14) Uani 1 1 d . . . . .
H13 H -0.0137 0.7468 0.2835 0.060 Uiso 1 1 calc R U . . .
C14 C -0.0346(3) 0.9598(6) 0.28467(11) 0.0434(13) Uani 1 1 d . . . . .
H14 H -0.0062 0.9781 0.3035 0.052 Uiso 1 1 calc R U . . .
C15 C -0.3964(3) 1.0932(5) 0.17762(13) 0.0422(12) Uani 1 1 d . . . . .
H15 H -0.4443 1.1348 0.1750 0.051 Uiso 1 1 calc R U . . .
C16 C -0.3713(3) 1.0434(6) 0.20644(13) 0.0460(14) Uani 1 1 d . . . . .
H16 H -0.4021 1.0495 0.2237 0.055 Uiso 1 1 calc R U . . .
C17 C -0.3000(3) 0.9834(5) 0.21035(11) 0.0353(11) Uani 1 1 d . . . . .
H17 H -0.2825 0.9512 0.2305 0.042 Uiso 1 1 calc R U . . .
C18 C -0.2550(2) 0.9703(4) 0.18558(9) 0.0214(9) Uani 1 1 d . . . . .
C19 C -0.2817(2) 1.0209(5) 0.15631(10) 0.0271(10) Uani 1 1 d . . . . .
H19 H -0.2519 1.0130 0.1388 0.032 Uiso 1 1 calc R U . . .
C20 C -0.3524(3) 1.0830(5) 0.15283(11) 0.0353(11) Uani 1 1 d . . . . .
H20 H -0.3699 1.1184 0.1330 0.042 Uiso 1 1 calc R U . . .
C21 C -0.2230(2) 0.5981(4) 0.20313(9) 0.0248(9) Uani 1 1 d . . . . .
H21 H -0.2478 0.6498 0.2186 0.030 Uiso 1 1 calc R U . . .
C22 C -0.2331(2) 0.4511(5) 0.20066(10) 0.0301(10) Uani 1 1 d . . . . .
H22 H -0.2644 0.4017 0.2142 0.036 Uiso 1 1 calc R U . . .
C23 C -0.1972(2) 0.3772(5) 0.17819(10) 0.0273(10) Uani 1 1 d . . . . .
H23 H -0.2038 0.2757 0.1764 0.033 Uiso 1 1 calc R U . . .
C24 C -0.1517(2) 0.4470(5) 0.15816(10) 0.0260(10) Uani 1 1 d . . . . .
H24 H -0.1269 0.3932 0.1430 0.031 Uiso 1 1 calc R U . . .
C25 C -0.0663(2) 0.3012(5) 0.01395(9) 0.0261(10) Uani 1 1 d . . . . .
C26 C -0.1116(2) 0.3834(5) 0.03785(9) 0.0233(9) Uani 1 1 d . . . . .
C27 C -0.1701(3) 0.2776(5) 0.04923(10) 0.0352(11) Uani 1 1 d . . . . .
H27A H -0.1453 0.1944 0.0593 0.053 Uiso 1 1 calc R U . . .
H27B H -0.2018 0.2447 0.0314 0.053 Uiso 1 1 calc R U . . .
H27C H -0.2005 0.3265 0.0643 0.053 Uiso 1 1 calc R U . . .
C28 C -0.1508(3) 0.5126(5) 0.02149(10) 0.0370(12) Uani 1 1 d . . . . .
H28A H -0.1846 0.5577 0.0358 0.056 Uiso 1 1 calc R U . . .
H28B H -0.1791 0.4789 0.0027 0.056 Uiso 1 1 calc R U . . .
H28C H -0.1138 0.5834 0.0155 0.056 Uiso 1 1 calc R U . . .
C29 C -0.0970(2) 0.2602(5) -0.01530(10) 0.0314(10) Uani 1 1 d . . . . .
H29 H -0.1463 0.2877 -0.0215 0.038 Uiso 1 1 calc R U . . .
C30 C -0.0557(3) 0.1795(5) -0.03535(10) 0.0359(11) Uani 1 1 d . . . . .
H30 H -0.0778 0.1527 -0.0551 0.043 Uiso 1 1 calc R U . . .
C31 C 0.1554(2) 0.1650(5) 0.03685(10) 0.0273(10) Uani 1 1 d . . . . .
C32 C 0.2259(3) 0.1076(5) 0.04266(11) 0.0333(11) Uani 1 1 d . . . . .
H32 H 0.2476 0.0460 0.0280 0.040 Uiso 1 1 calc R U . . .
C33 C 0.2632(2) 0.1433(5) 0.07053(10) 0.0333(11) Uani 1 1 d . . . . .
H33 H 0.3111 0.1040 0.0750 0.040 Uiso 1 1 calc R U . . .
C34 C 0.2330(2) 0.2349(5) 0.09230(10) 0.0290(10) Uani 1 1 d . . . . .
H34 H 0.2606 0.2576 0.1112 0.035 Uiso 1 1 calc R U . . .
C35 C 0.1627(2) 0.2933(4) 0.08650(9) 0.0212(9) Uani 1 1 d . . . . .
C36 C 0.1292(2) 0.4001(4) 0.10917(9) 0.0232(9) Uani 1 1 d . . . . .
C37 C 0.1359(2) 0.3372(6) 0.14262(10) 0.0352(11) Uani 1 1 d . . . . .
H37A H 0.1070 0.2478 0.1434 0.053 Uiso 1 1 calc R U . . .
H37B H 0.1170 0.4074 0.1573 0.053 Uiso 1 1 calc R U . . .
H37C H 0.1881 0.3164 0.1483 0.053 Uiso 1 1 calc R U . . .
C38 C 0.1746(2) 0.5413(5) 0.10771(12) 0.0373(12) Uani 1 1 d . . . . .
H38A H 0.2267 0.5213 0.1138 0.056 Uiso 1 1 calc R U . . .
H38B H 0.1550 0.6125 0.1220 0.056 Uiso 1 1 calc R U . . .
H38C H 0.1710 0.5795 0.0864 0.056 Uiso 1 1 calc R U . . .
C39 C 0.0468(2) 0.4429(4) 0.10183(9) 0.0204(9) Uani 1 1 d . . . . .
C40 C 0.0112(2) 0.5310(4) 0.12258(9) 0.0210(9) Uani 1 1 d . . . . .
H40 H 0.0368 0.5636 0.1412 0.025 Uiso 1 1 calc R U . . .
C41 C 0.1235(2) 0.2556(4) 0.05843(9) 0.0238(9) Uani 1 1 d . . . . .
C42 C -0.0816(2) 0.8143(4) 0.13554(8) 0.0185(8) Uani 1 1 d . . . . .
C43 C -0.1052(2) 0.9173(4) 0.15693(9) 0.0198(8) Uani 1 1 d . . . . .
C44 C -0.0849(2) 1.0613(5) 0.15281(10) 0.0274(10) Uani 1 1 d . . . . .
H44 H -0.1000 1.1309 0.1675 0.033 Uiso 1 1 calc R U . . .
C45 C -0.0439(2) 1.1070(5) 0.12844(10) 0.0280(10) Uani 1 1 d . . . . .
H45 H -0.0309 1.2058 0.1263 0.034 Uiso 1 1 calc R U . . .
C46 C -0.0223(2) 1.0043(5) 0.10715(9) 0.0239(9) Uani 1 1 d . . . . .
H46 H 0.0053 1.0334 0.0900 0.029 Uiso 1 1 calc R U . . .
C47 C -0.0402(2) 0.8609(5) 0.11055(9) 0.0234(9) Uani 1 1 d . . . . .
H47 H -0.0243 0.7924 0.0958 0.028 Uiso 1 1 calc R U . . .
C48 C -0.1135(3) 1.0429(5) 0.24129(11) 0.0348(11) Uani 1 1 d . . . . .
H48 H -0.1398 1.1194 0.2309 0.042 Uiso 1 1 calc R U . . .
C49 C -0.0716(3) 1.0711(6) 0.26922(11) 0.0441(13) Uani 1 1 d . . . . .
H49 H -0.0688 1.1664 0.2774 0.053 Uiso 1 1 calc R U . . .
B4 B 0.0458(3) 0.3058(5) 0.05170(10) 0.0214(10) Uani 1 1 d . . . . .

loop_
_atom_site_aniso_label
_atom_site_aniso_U_11
_atom_site_aniso_U_22
_atom_site_aniso_U_33
_atom_site_aniso_U_23
_atom_site_aniso_U_13
_atom_site_aniso_U_12
S1 0.0253(6) 0.0321(6) 0.0241(6) -0.0022(4) -0.0022(4) 0.0019(5)
O1 0.0290(17) 0.0380(18) 0.0214(15) -0.0071(13) -0.0009(12) 0.0022(14)
N1 0.0186(18) 0.0225(18) 0.0193(17) -0.0025(13) 0.0001(13) -0.0009(14)
C1 0.036(3) 0.037(3) 0.022(2) -0.0103(19) 0.0030(19) 0.000(2)
C2 0.021(2) 0.034(2) 0.025(2) -0.0036(18) -0.0028(17) -0.0011(19)
C3 0.023(2) 0.026(2) 0.018(2) 0.0008(16) -0.0005(16) 0.0015(18)
C5 0.014(2) 0.020(2) 0.020(2) 0.0002(15) -0.0007(15) -0.0016(16)
C6 0.017(2) 0.027(2) 0.0143(19) 0.0014(16) -0.0034(16) -0.0031(17)
C7 0.013(2) 0.031(2) 0.022(2) 0.0006(17) -0.0030(16) -0.0006(17)
C8 0.021(2) 0.026(2) 0.016(2) -0.0014(16) 0.0009(16) -0.0009(17)
C9 0.0127(19) 0.023(2) 0.0198(19) 0.0017(16) -0.0071(15) 0.0004(16)
C10 0.017(2) 0.027(2) 0.0159(19) -0.0007(16) -0.0065(15) 0.0015(17)
C11 0.020(2) 0.037(3) 0.015(2) -0.0033(17) 0.0011(16) -0.0015(18)
C12 0.042(3) 0.045(3) 0.032(3) -0.009(2) -0.018(2) 0.009(2)
C13 0.050(3) 0.068(4) 0.030(3) 0.001(3) -0.024(2) 0.014(3)
C14 0.033(3) 0.071(4) 0.025(2) -0.013(2) -0.009(2) -0.004(3)
C15 0.021(2) 0.044(3) 0.062(3) 0.003(2) -0.004(2) 0.008(2)
C16 0.031(3) 0.059(4) 0.049(3) 0.008(3) 0.012(2) 0.015(3)
C17 0.033(3) 0.042(3) 0.030(2) 0.007(2) 0.002(2) 0.014(2)
C18 0.020(2) 0.022(2) 0.022(2) 0.0007(16) -0.0041(16) 0.0000(17)
C19 0.026(2) 0.032(2) 0.022(2) -0.0024(18) -0.0072(18) -0.0048(19)
C20 0.030(3) 0.032(3) 0.041(3) 0.002(2) -0.017(2) -0.001(2)
C21 0.026(2) 0.031(2) 0.018(2) -0.0013(17) 0.0023(17) 0.0003(18)
C22 0.026(2) 0.041(3) 0.023(2) 0.0040(19) 0.0003(18) -0.008(2)
C23 0.031(2) 0.019(2) 0.031(2) 0.0022(17) -0.0046(19) -0.0011(18)
C24 0.024(2) 0.030(2) 0.024(2) -0.0036(17) 0.0022(18) 0.0008(18)
C25 0.024(2) 0.035(2) 0.019(2) -0.0009(17) -0.0062(17) -0.0019(18)
C26 0.017(2) 0.036(2) 0.017(2) -0.0032(17) -0.0048(16) -0.0009(18)
C27 0.029(3) 0.046(3) 0.030(2) -0.010(2) 0.000(2) -0.012(2)
C28 0.037(3) 0.044(3) 0.027(2) -0.003(2) -0.019(2) 0.009(2)
C29 0.023(2) 0.047(3) 0.023(2) -0.008(2) -0.0076(18) -0.002(2)
C30 0.032(3) 0.053(3) 0.022(2) -0.010(2) -0.0067(19) -0.004(2)
C31 0.028(2) 0.031(2) 0.023(2) -0.0032(18) -0.0009(17) -0.0011(19)
C32 0.031(3) 0.036(3) 0.034(3) -0.007(2) 0.003(2) 0.013(2)
C33 0.023(2) 0.043(3) 0.034(3) 0.001(2) -0.0030(19) 0.009(2)
C34 0.021(2) 0.035(3) 0.031(2) 0.0005(19) -0.0020(18) 0.0023(19)
C35 0.015(2) 0.027(2) 0.022(2) 0.0022(17) -0.0032(16) 0.0005(17)
C36 0.016(2) 0.032(2) 0.021(2) -0.0027(17) -0.0059(16) -0.0029(17)
C37 0.024(2) 0.059(3) 0.022(2) -0.002(2) -0.0082(18) 0.016(2)
C38 0.017(2) 0.038(3) 0.056(3) -0.017(2) -0.003(2) -0.002(2)
C39 0.016(2) 0.025(2) 0.020(2) 0.0042(16) -0.0042(16) -0.0008(17)
C40 0.019(2) 0.027(2) 0.0161(19) -0.0019(16) -0.0032(16) 0.0006(17)
C41 0.020(2) 0.028(2) 0.024(2) 0.0006(17) 0.0013(17) -0.0010(18)
C42 0.0106(19) 0.027(2) 0.0168(19) -0.0020(16) -0.0060(15) 0.0022(16)
C43 0.014(2) 0.025(2) 0.020(2) 0.0032(16) -0.0027(15) 0.0017(16)
C44 0.026(2) 0.027(2) 0.029(2) -0.0033(18) 0.0006(18) 0.0006(19)
C45 0.030(2) 0.020(2) 0.033(2) 0.0029(18) 0.0015(19) -0.0051(18)
C46 0.019(2) 0.033(2) 0.020(2) 0.0031(17) 0.0002(16) -0.0034(18)
C47 0.021(2) 0.031(2) 0.017(2) -0.0039(17) -0.0034(16) 0.0028(18)
C48 0.036(3) 0.037(3) 0.030(2) -0.003(2) -0.005(2) 0.000(2)
C49 0.048(3) 0.051(3) 0.033(3) -0.018(2) -0.001(2) -0.012(3)
B4 0.019(2) 0.028(3) 0.016(2) 0.0038(18) -0.0024(18) -0.0052(19)

loop_
_atom_type_symbol
_atom_type_description
_atom_type_scat_dispersion_real
_atom_type_scat_dispersion_imag
_atom_type_scat_source
C C 0.0033 0.0016 'International Tables Vol C Tables 4.2.6.8 and 6.1.1.4'
H H 0.0000 0.0000 'International Tables Vol C Tables 4.2.6.8 and 6.1.1.4'
B B 0.0013 0.0007 'International Tables Vol C Tables 4.2.6.8 and 6.1.1.4'
N N 0.0061 0.0033 'International Tables Vol C Tables 4.2.6.8 and 6.1.1.4'
O O 0.0106 0.0060 'International Tables Vol C Tables 4.2.6.8 and 6.1.1.4'
S S 0.1246 0.1234 'International Tables Vol C Tables 4.2.6.8 and 6.1.1.4'

loop_
_geom_angle_atom_site_label_1
_geom_angle_atom_site_label_2
_geom_angle_atom_site_label_3
_geom_angle
_geom_angle_site_symmetry_1
_geom_angle_site_symmetry_3
_geom_angle_publ_flag
C10 S1 C11 110.13(18) . . ?
C10 S1 C18 112.08(18) . . ?
C10 S1 C43 101.35(18) . . ?
C18 S1 C11 110.18(18) . . ?
C43 S1 C11 112.13(18) . . ?
C43 S1 C18 110.72(18) . . ?
C2 O1 C31 121.9(3) . . ?
C9 N1 C8 117.4(3) . . ?
C9 N1 C42 126.5(3) . . ?
C42 N1 C8 116.1(3) . . ?
C2 C1 H1 121.3 . . ?
C2 C1 C30 117.3(4) . . ?
C30 C1 H1 121.3 . . ?
O1 C2 C1 116.9(4) . . ?
O1 C2 C3 121.8(4) . . ?
C1 C2 C3 121.2(4) . . ?
C2 C3 C25 120.9(4) . . ?
C2 C3 B4 118.3(4) . . ?
C25 C3 B4 120.7(4) . . ?
C6 C5 B4 119.1(4) . . ?
C39 C5 C6 122.2(3) . . ?
C39 C5 B4 118.7(4) . . ?
C5 C6 C26 121.9(3) . . ?
C7 C6 C5 118.1(3) . . ?
C7 C6 C26 119.9(3) . . ?
C6 C7 H7 120.1 . . ?
C6 C7 C8 119.7(4) . . ?
C8 C7 H7 120.1 . . ?
C7 C8 N1 119.9(4) . . ?
C40 C8 N1 118.2(3) . . ?
C40 C8 C7 121.8(4) . . ?
C10 C9 N1 123.5(3) . . ?
C10 C9 C24 118.8(4) . . ?
C24 C9 N1 117.7(3) . . ?
C9 C10 S1 122.7(3) . . ?
C9 C10 C21 118.9(4) . . ?
C21 C10 S1 118.4(3) . . ?
C12 C11 S1 120.5(3) . . ?
C12 C11 C48 118.0(4) . . ?
C48 C11 S1 121.4(3) . . ?
C11 C12 H12 119.3 . . ?
C11 C12 C13 121.3(5) . . ?
C13 C12 H12 119.3 . . ?
C12 C13 H13 119.9 . . ?
C14 C13 C12 120.2(5) . . ?
C14 C13 H13 119.9 . . ?
C13 C14 H14 120.1 . . ?
C13 C14 C49 119.8(4) . . ?
C49 C14 H14 120.1 . . ?
C16 C15 H15 120.0 . . ?
C20 C15 H15 120.0 . . ?
C20 C15 C16 120.0(4) . . ?
C15 C16 H16 120.1 . . ?
C15 C16 C17 119.8(4) . . ?
C17 C16 H16 120.1 . . ?
C16 C17 H17 119.4 . . ?
C18 C17 C16 121.2(4) . . ?
C18 C17 H17 119.4 . . ?
C17 C18 S1 121.6(3) . . ?
C17 C18 C19 118.1(4) . . ?
C19 C18 S1 120.0(3) . . ?
C18 C19 H19 119.9 . . ?
C18 C19 C20 120.1(4) . . ?
C20 C19 H19 119.9 . . ?
C15 C20 C19 120.7(4) . . ?
C15 C20 H20 119.7 . . ?
C19 C20 H20 119.7 . . ?
C10 C21 H21 119.1 . . ?
C22 C21 C10 121.7(4) . . ?
C22 C21 H21 119.1 . . ?
C21 C22 H22 120.6 . . ?
C23 C22 C21 118.8(4) . . ?
C23 C22 H22 120.6 . . ?
C22 C23 H23 119.3 . . ?
C22 C23 C24 121.5(4) . . ?
C24 C23 H23 119.3 . . ?
C9 C24 H24 119.9 . . ?
C23 C24 C9 120.3(4) . . ?
C23 C24 H24 119.9 . . ?
C3 C25 C26 120.5(4) . . ?
C29 C25 C3 117.5(4) . . ?
C29 C25 C26 122.0(4) . . ?
C25 C26 C6 115.8(3) . . ?
C27 C26 C6 106.7(3) . . ?
C27 C26 C25 107.1(3) . . ?
C27 C26 C28 109.3(4) . . ?
C28 C26 C6 108.6(3) . . ?
C28 C26 C25 109.2(3) . . ?
C26 C27 H27A 109.5 . . ?
C26 C27 H27B 109.5 . . ?
C26 C27 H27C 109.5 . . ?
H27A C27 H27B 109.5 . . ?
H27A C27 H27C 109.5 . . ?
H27B C27 H27C 109.5 . . ?
C26 C28 H28A 109.5 . . ?
C26 C28 H28B 109.5 . . ?
C26 C28 H28C 109.5 . . ?
H28A C28 H28B 109.5 . . ?
H28A C28 H28C 109.5 . . ?
H28B C28 H28C 109.5 . . ?
C25 C29 H29 120.0 . . ?
C30 C29 C25 120.1(4) . . ?
C30 C29 H29 120.0 . . ?
C1 C30 C29 123.0(4) . . ?
C1 C30 H30 118.5 . . ?
C29 C30 H30 118.5 . . ?
O1 C31 C32 117.2(4) . . ?
O1 C31 C41 121.7(4) . . ?
C32 C31 C41 121.1(4) . . ?
C31 C32 H32 121.2 . . ?
C33 C32 C31 117.7(4) . . ?
C33 C32 H32 121.2 . . ?
C32 C33 H33 118.8 . . ?
C32 C33 C34 122.3(4) . . ?
C34 C33 H33 118.8 . . ?
C33 C34 H34 119.9 . . ?
C35 C34 C33 120.2(4) . . ?
C35 C34 H34 119.9 . . ?
C34 C35 C36 121.6(4) . . ?
C34 C35 C41 118.0(4) . . ?
C41 C35 C36 120.3(3) . . ?
C35 C36 C37 109.3(3) . . ?
C35 C36 C38 106.9(3) . . ?
C35 C36 C39 116.2(3) . . ?
C37 C36 C38 109.9(4) . . ?
C37 C36 C39 108.1(3) . . ?
C38 C36 C39 106.3(3) . . ?
C36 C37 H37A 109.5 . . ?
C36 C37 H37B 109.5 . . ?
C36 C37 H37C 109.5 . . ?
H37A C37 H37B 109.5 . . ?
H37A C37 H37C 109.5 . . ?
H37B C37 H37C 109.5 . . ?
C36 C38 H38A 109.5 . . ?
C36 C38 H38B 109.5 . . ?
C36 C38 H38C 109.5 . . ?
H38A C38 H38B 109.5 . . ?
H38A C38 H38C 109.5 . . ?
H38B C38 H38C 109.5 . . ?
C5 C39 C36 122.2(3) . . ?
C40 C39 C5 118.4(4) . . ?
C40 C39 C36 119.4(3) . . ?
C8 C40 C39 119.7(4) . . ?
C8 C40 H40 120.1 . . ?
C39 C40 H40 120.1 . . ?
C31 C41 C35 120.7(4) . . ?
C31 C41 B4 118.4(4) . . ?
C35 C41 B4 120.9(4) . . ?
C43 C42 N1 123.2(3) . . ?
C43 C42 C47 118.7(4) . . ?
C47 C42 N1 118.0(3) . . ?
C42 C43 S1 122.5(3) . . ?
C44 C43 S1 119.1(3) . . ?
C44 C43 C42 118.3(4) . . ?
C43 C44 H44 118.5 . . ?
C45 C44 C43 123.0(4) . . ?
C45 C44 H44 118.5 . . ?
C44 C45 H45 121.0 . . ?
C44 C45 C46 117.9(4) . . ?
C46 C45 H45 121.0 . . ?
C45 C46 H46 119.5 . . ?
C47 C46 C45 121.1(4) . . ?
C47 C46 H46 119.5 . . ?
C42 C47 H47 119.5 . . ?
C46 C47 C42 120.9(4) . . ?
C46 C47 H47 119.5 . . ?
C11 C48 H48 119.5 . . ?
C11 C48 C49 121.0(5) . . ?
C49 C48 H48 119.5 . . ?
C14 C49 C48 119.7(5) . . ?
C14 C49 H49 120.1 . . ?
C48 C49 H49 120.1 . . ?
C3 B4 C5 121.2(4) . . ?
C3 B4 C41 117.7(4) . . ?
C41 B4 C5 121.1(4) . . ?

loop_
_geom_bond_atom_site_label_1
_geom_bond_atom_site_label_2
_geom_bond_distance
_geom_bond_site_symmetry_2
_geom_bond_publ_flag
S1 C10 1.848(4) . ?
S1 C11 1.881(4) . ?
S1 C18 1.880(4) . ?
S1 C43 1.852(4) . ?
O1 C2 1.381(5) . ?
O1 C31 1.389(5) . ?
N1 C8 1.447(5) . ?
N1 C9 1.420(5) . ?
N1 C42 1.421(5) . ?
C1 H1 0.9500 . ?
C1 C2 1.383(6) . ?
C1 C30 1.386(7) . ?
C2 C3 1.398(6) . ?
C3 C25 1.412(6) . ?
C3 B4 1.494(6) . ?
C5 C6 1.412(5) . ?
C5 C39 1.403(5) . ?
C5 B4 1.496(6) . ?
C6 C7 1.389(5) . ?
C6 C26 1.557(5) . ?
C7 H7 0.9500 . ?
C7 C8 1.396(5) . ?
C8 C40 1.389(6) . ?
C9 C10 1.396(5) . ?
C9 C24 1.409(6) . ?
C10 C21 1.410(5) . ?
C11 C12 1.375(6) . ?
C11 C48 1.381(6) . ?
C12 H12 0.9500 . ?
C12 C13 1.402(6) . ?
C13 H13 0.9500 . ?
C13 C14 1.359(7) . ?
C14 H14 0.9500 . ?
C14 C49 1.379(7) . ?
C15 H15 0.9500 . ?
C15 C16 1.373(7) . ?
C15 C20 1.363(7) . ?
C16 H16 0.9500 . ?
C16 C17 1.405(7) . ?
C17 H17 0.9500 . ?
C17 C18 1.376(6) . ?
C18 C19 1.401(6) . ?
C19 H19 0.9500 . ?
C19 C20 1.402(6) . ?
C20 H20 0.9500 . ?
C21 H21 0.9500 . ?
C21 C22 1.376(6) . ?
C22 H22 0.9500 . ?
C22 C23 1.372(6) . ?
C23 H23 0.9500 . ?
C23 C24 1.381(6) . ?
C24 H24 0.9500 . ?
C25 C26 1.545(6) . ?
C25 C29 1.397(6) . ?
C26 C27 1.540(6) . ?
C26 C28 1.540(6) . ?
C27 H27A 0.9800 . ?
C27 H27B 0.9800 . ?
C27 H27C 0.9800 . ?
C28 H28A 0.9800 . ?
C28 H28B 0.9800 . ?
C28 H28C 0.9800 . ?
C29 H29 0.9500 . ?
C29 C30 1.387(6) . ?
C30 H30 0.9500 . ?
C31 C32 1.391(6) . ?
C31 C41 1.395(6) . ?
C32 H32 0.9500 . ?
C32 C33 1.381(6) . ?
C33 H33 0.9500 . ?
C33 C34 1.393(6) . ?
C34 H34 0.9500 . ?
C34 C35 1.392(6) . ?
C35 C36 1.533(6) . ?
C35 C41 1.407(6) . ?
C36 C37 1.546(6) . ?
C36 C38 1.547(6) . ?
C36 C39 1.557(5) . ?
C37 H37A 0.9800 . ?
C37 H37B 0.9800 . ?
C37 H37C 0.9800 . ?
C38 H38A 0.9800 . ?
C38 H38B 0.9800 . ?
C38 H38C 0.9800 . ?
C39 C40 1.391(5) . ?
C40 H40 0.9500 . ?
C41 B4 1.494(6) . ?
C42 C43 1.405(5) . ?
C42 C47 1.407(5) . ?
C43 C44 1.396(6) . ?
C44 H44 0.9500 . ?
C44 C45 1.379(6) . ?
C45 H45 0.9500 . ?
C45 C46 1.389(6) . ?
C46 H46 0.9500 . ?
C46 C47 1.376(6) . ?
C47 H47 0.9500 . ?
C48 H48 0.9500 . ?
C48 C49 1.407(6) . ?
C49 H49 0.9500 . ?

loop_
_geom_torsion_atom_site_label_1
_geom_torsion_atom_site_label_2
_geom_torsion_atom_site_label_3
_geom_torsion_atom_site_label_4
_geom_torsion
_geom_torsion_site_symmetry_1
_geom_torsion_site_symmetry_2
_geom_torsion_site_symmetry_3
_geom_torsion_site_symmetry_4
_geom_torsion_publ_flag
S1 C10 C21 C22 -178.0(3) . . . . ?
S1 C11 C12 C13 174.0(4) . . . . ?
S1 C11 C48 C49 -173.6(4) . . . . ?
S1 C18 C19 C20 173.7(3) . . . . ?
S1 C43 C44 C45 -176.8(4) . . . . ?
O1 C2 C3 C25 -178.4(4) . . . . ?
O1 C2 C3 B4 4.8(6) . . . . ?
O1 C31 C32 C33 179.7(4) . . . . ?
O1 C31 C41 C35 -178.5(4) . . . . ?
O1 C31 C41 B4 4.3(6) . . . . ?
N1 C8 C40 C39 -179.4(3) . . . . ?
N1 C9 C10 S1 -3.8(5) . . . . ?
N1 C9 C10 C21 176.7(4) . . . . ?
N1 C9 C24 C23 -177.1(4) . . . . ?
N1 C42 C43 S1 -3.9(5) . . . . ?
N1 C42 C43 C44 178.2(4) . . . . ?
N1 C42 C47 C46 -179.1(4) . . . . ?
C1 C2 C3 C25 1.4(7) . . . . ?
C1 C2 C3 B4 -175.4(4) . . . . ?
C2 O1 C31 C32 177.4(4) . . . . ?
C2 O1 C31 C41 -3.0(6) . . . . ?
C2 C1 C30 C29 0.6(7) . . . . ?
C2 C3 C25 C26 175.8(4) . . . . ?
C2 C3 C25 C29 -0.9(6) . . . . ?
C2 C3 B4 C5 177.6(4) . . . . ?
C2 C3 B4 C41 -3.2(6) . . . . ?
C3 C25 C26 C6 11.2(6) . . . . ?
C3 C25 C26 C27 -107.6(4) . . . . ?
C3 C25 C26 C28 134.2(4) . . . . ?
C3 C25 C29 C30 0.3(7) . . . . ?
C5 C6 C7 C8 -0.2(6) . . . . ?
C5 C6 C26 C25 -9.1(5) . . . . ?
C5 C6 C26 C27 110.0(4) . . . . ?
C5 C6 C26 C28 -132.3(4) . . . . ?
C5 C39 C40 C8 1.1(6) . . . . ?
C6 C5 C39 C36 -179.2(4) . . . . ?
C6 C5 C39 C40 -1.3(6) . . . . ?
C6 C5 B4 C3 1.6(6) . . . . ?
C6 C5 B4 C41 -177.6(4) . . . . ?
C6 C7 C8 N1 178.9(4) . . . . ?
C6 C7 C8 C40 0.1(6) . . . . ?
C7 C6 C26 C25 173.6(4) . . . . ?
C7 C6 C26 C27 -67.4(5) . . . . ?
C7 C6 C26 C28 50.4(5) . . . . ?
C7 C8 C40 C39 -0.6(6) . . . . ?
C8 N1 C9 C10 177.7(4) . . . . ?
C8 N1 C9 C24 -3.1(5) . . . . ?
C8 N1 C42 C43 -173.6(4) . . . . ?
C8 N1 C42 C47 6.2(5) . . . . ?
C9 N1 C8 C7 84.0(4) . . . . ?
C9 N1 C8 C40 -97.2(4) . . . . ?
C9 N1 C42 C43 4.6(6) . . . . ?
C9 N1 C42 C47 -175.7(4) . . . . ?
C9 C10 C21 C22 1.5(6) . . . . ?
C10 S1 C11 C12 16.3(4) . . . . ?
C10 S1 C11 C48 -167.9(3) . . . . ?
C10 S1 C18 C17 84.6(4) . . . . ?
C10 S1 C18 C19 -88.7(4) . . . . ?
C10 S1 C43 C42 0.1(4) . . . . ?
C10 S1 C43 C44 178.0(3) . . . . ?
C10 C9 C24 C23 2.2(6) . . . . ?
C10 C21 C22 C23 -0.2(6) . . . . ?
C11 S1 C10 C9 -115.3(3) . . . . ?
C11 S1 C10 C21 64.2(4) . . . . ?
C11 S1 C18 C17 -38.4(4) . . . . ?
C11 S1 C18 C19 148.3(3) . . . . ?
C11 S1 C43 C42 117.5(3) . . . . ?
C11 S1 C43 C44 -64.5(4) . . . . ?
C11 C12 C13 C14 0.7(8) . . . . ?
C11 C48 C49 C14 -1.3(7) . . . . ?
C12 C11 C48 C49 2.3(7) . . . . ?
C12 C13 C14 C49 0.4(8) . . . . ?
C13 C14 C49 C48 -0.1(8) . . . . ?
C15 C16 C17 C18 -1.5(8) . . . . ?
C16 C15 C20 C19 0.5(8) . . . . ?
C16 C17 C18 S1 -172.4(4) . . . . ?
C16 C17 C18 C19 1.0(7) . . . . ?
C17 C18 C19 C20 0.2(6) . . . . ?
C18 S1 C10 C9 121.6(3) . . . . ?
C18 S1 C10 C21 -58.9(4) . . . . ?
C18 S1 C11 C12 140.4(4) . . . . ?
C18 S1 C11 C48 -43.7(4) . . . . ?
C18 S1 C43 C42 -118.9(3) . . . . ?
C18 S1 C43 C44 59.0(4) . . . . ?
C18 C19 C20 C15 -1.0(7) . . . . ?
C20 C15 C16 C17 0.7(8) . . . . ?
C21 C22 C23 C24 -0.2(6) . . . . ?
C22 C23 C24 C9 -0.9(6) . . . . ?
C24 C9 C10 S1 177.0(3) . . . . ?
C24 C9 C10 C21 -2.5(5) . . . . ?
C25 C3 B4 C5 0.7(6) . . . . ?
C25 C3 B4 C41 179.9(4) . . . . ?
C25 C29 C30 C1 -0.1(7) . . . . ?
C26 C6 C7 C8 177.2(4) . . . . ?
C26 C25 C29 C30 -176.4(4) . . . . ?
C29 C25 C26 C6 -172.2(4) . . . . ?
C29 C25 C26 C27 69.0(5) . . . . ?
C29 C25 C26 C28 -49.2(5) . . . . ?
C30 C1 C2 O1 178.6(4) . . . . ?
C30 C1 C2 C3 -1.2(7) . . . . ?
C31 O1 C2 C1 178.4(4) . . . . ?
C31 O1 C2 C3 -1.8(6) . . . . ?
C31 C32 C33 C34 -0.9(7) . . . . ?
C31 C41 B4 C3 -1.2(6) . . . . ?
C31 C41 B4 C5 178.0(4) . . . . ?
C32 C31 C41 C35 1.1(6) . . . . ?
C32 C31 C41 B4 -176.0(4) . . . . ?
C32 C33 C34 C35 0.5(7) . . . . ?
C33 C34 C35 C36 -177.1(4) . . . . ?
C33 C34 C35 C41 0.6(6) . . . . ?
C34 C35 C36 C37 -50.4(5) . . . . ?
C34 C35 C36 C38 68.5(5) . . . . ?
C34 C35 C36 C39 -173.1(4) . . . . ?
C34 C35 C41 C31 -1.4(6) . . . . ?
C34 C35 C41 B4 175.6(4) . . . . ?
C35 C36 C39 C5 -6.6(5) . . . . ?
C35 C36 C39 C40 175.4(4) . . . . ?
C35 C41 B4 C3 -178.4(4) . . . . ?
C35 C41 B4 C5 0.9(6) . . . . ?
C36 C35 C41 C31 176.3(4) . . . . ?
C36 C35 C41 B4 -6.6(6) . . . . ?
C36 C39 C40 C8 179.1(4) . . . . ?
C37 C36 C39 C5 -129.9(4) . . . . ?
C37 C36 C39 C40 52.1(5) . . . . ?
C38 C36 C39 C5 112.2(4) . . . . ?
C38 C36 C39 C40 -65.8(5) . . . . ?
C39 C5 C6 C7 0.8(6) . . . . ?
C39 C5 C6 C26 -176.5(3) . . . . ?
C39 C5 B4 C3 -178.9(4) . . . . ?
C39 C5 B4 C41 1.9(6) . . . . ?
C41 C31 C32 C33 0.1(7) . . . . ?
C41 C35 C36 C37 131.9(4) . . . . ?
C41 C35 C36 C38 -109.2(4) . . . . ?
C41 C35 C36 C39 9.3(5) . . . . ?
C42 N1 C8 C7 -97.6(4) . . . . ?
C42 N1 C8 C40 81.2(4) . . . . ?
C42 N1 C9 C10 -0.5(6) . . . . ?
C42 N1 C9 C24 178.7(4) . . . . ?
C42 C43 C44 C45 1.2(6) . . . . ?
C43 S1 C10 C9 3.5(4) . . . . ?
C43 S1 C10 C21 -177.0(3) . . . . ?
C43 S1 C11 C12 -95.7(4) . . . . ?
C43 S1 C11 C48 80.1(4) . . . . ?
C43 S1 C18 C17 -163.0(4) . . . . ?
C43 S1 C18 C19 23.7(4) . . . . ?
C43 C42 C47 C46 0.6(6) . . . . ?
C43 C44 C45 C46 0.1(7) . . . . ?
C44 C45 C46 C47 -1.0(6) . . . . ?
C45 C46 C47 C42 0.7(6) . . . . ?
C47 C42 C43 S1 176.4(3) . . . . ?
C47 C42 C43 C44 -1.5(5) . . . . ?
C48 C11 C12 C13 -2.0(7) . . . . ?
B4 C3 C25 C26 -7.4(6) . . . . ?
B4 C3 C25 C29 175.9(4) . . . . ?
B4 C5 C6 C7 -179.7(4) . . . . ?
B4 C5 C6 C26 3.0(6) . . . . ?
B4 C5 C39 C36 1.3(6) . . . . ?
B4 C5 C39 C40 179.2(4) . . . . ?
